data_7209051
loop_
_publ_author_name
'Bezzu, C. Grazia'
'Kariuki, Benson M.'
'Helliwell, Madeleine'
'Tuna, Floriana'
'Warren, John E.'
'Allan, David R.'
'McKeown, Neil B.'

_publ_section_title
;
 In-situ coordination chemistry within cobalt-containing phthalocyanine
 nanoporous crystals
;
_journal_issue 8
_journal_name_full CrystEngComm
_journal_page_first 1545
_journal_paper_doi 10.1039/c2ce26463c
_journal_volume 15
_journal_year 2013
_chemical_formula_moiety 'C128 H144 Co N8 O8, 2(C H Cl3)'
_chemical_formula_sum 'C130 H146 Cl6 Co N8 O8'
_chemical_formula_weight 2220.18
_chemical_name_systematic
;
?
;
_space_group_IT_number 14
_symmetry_cell_setting monoclinic
_symmetry_space_group_name_Hall '-P 2ybc'
_symmetry_space_group_name_H-M 'P 1 21/c 1'
_atom_sites_solution_hydrogens geom
_atom_sites_solution_primary direct
_atom_sites_solution_secondary difmap
_audit_creation_method SHELXL-97
_cell_angle_alpha 90.00
_cell_angle_beta 114.455(5)
_cell_angle_gamma 90.00
_cell_formula_units_Z 2
_cell_length_a 21.336(8)
_cell_length_b 16.819(6)
_cell_length_c 18.474(7)
_cell_measurement_reflns_used 9624
_cell_measurement_temperature 150(2)
_cell_measurement_theta_max 25.6062
_cell_measurement_theta_min 1.8799
_cell_volume 6035(4)
_computing_cell_refinement 'Bruker XSCANS'
_computing_data_collection 'Bruker XSCANS'
_computing_data_reduction 'Bruker SHELXTL'
_computing_molecular_graphics 'Bruker SHELXTL'
_computing_publication_material 'Bruker SHELXTL'
_computing_structure_refinement 'SHELXL-97 (Sheldrick, 1997)'
_computing_structure_solution 'SHELXS-97 (Sheldrick, 1990)'
_diffrn_ambient_temperature 150(2)
_diffrn_detector_area_resol_mean 28.5714
_diffrn_measured_fraction_theta_full 0.993
_diffrn_measured_fraction_theta_max 0.993
_diffrn_measurement_device_type 'CCD area detector'
_diffrn_measurement_method dtprofit.ref
_diffrn_radiation_monochromator silicon
_diffrn_radiation_source 'Station I19, Diamond'
_diffrn_radiation_type synchrotron
_diffrn_radiation_wavelength 0.68890
_diffrn_reflns_av_R_equivalents 0.1014
_diffrn_reflns_av_sigmaI/netI 0.0631
_diffrn_reflns_limit_h_max 23
_diffrn_reflns_limit_h_min -23
_diffrn_reflns_limit_k_max 16
_diffrn_reflns_limit_k_min -18
_diffrn_reflns_limit_l_max 20
_diffrn_reflns_limit_l_min -20
_diffrn_reflns_number 27489
_diffrn_reflns_theta_full 22.50
_diffrn_reflns_theta_max 22.50
_diffrn_reflns_theta_min 2.14
_exptl_absorpt_coefficient_mu 0.334
_exptl_absorpt_correction_T_max 1.000
_exptl_absorpt_correction_T_min 0.807
_exptl_absorpt_correction_type multi-scan
_exptl_absorpt_process_details 'Jacobson, R. (1998) Private communication'
_exptl_crystal_colour green
_exptl_crystal_density_diffrn 1.222
_exptl_crystal_density_method 'not measured'
_exptl_crystal_description plate
_exptl_crystal_F_000 2350
_exptl_crystal_size_max 0.15
_exptl_crystal_size_mid 0.15
_exptl_crystal_size_min 0.05
_refine_diff_density_max 0.849
_refine_diff_density_min -0.578
_refine_diff_density_rms 0.068
_refine_ls_extinction_method none
_refine_ls_goodness_of_fit_ref 1.046
_refine_ls_hydrogen_treatment constr
_refine_ls_matrix_type full
_refine_ls_number_parameters 707
_refine_ls_number_reflns 8610
_refine_ls_number_restraints 0
_refine_ls_restrained_S_all 1.046
_refine_ls_R_factor_all 0.0732
_refine_ls_R_factor_gt 0.0684
_refine_ls_shift/su_max 0.026
_refine_ls_shift/su_mean 0.000
_refine_ls_structure_factor_coef Fsqd
_refine_ls_weighting_details 'calc w=1/[\s^2^(Fo^2^)+(0.1069P)^2^+6.5640P] where P=(Fo^2^+2Fc^2^)/3'
_refine_ls_weighting_scheme calc
_refine_ls_wR_factor_gt 0.1882
_refine_ls_wR_factor_ref 0.1949
_reflns_number_gt 7766
_reflns_number_total 8610
_reflns_threshold_expression >2sigma(I)
_cod_data_source_file c2ce26463c.txt
_cod_data_source_block copo21
_cod_depositor_comments
;
The following automatic conversions were performed:

'_symmetry_cell_setting' value 'Monoclinic' changed to 'monoclinic'
according to /home/saulius/struct/CIF-dictionaries/cif_core.dic
dictionary named 'cif_core.dic' version 2.4.2 from 2011-04-26.

Automatic conversion script
Id: cif_fix_values 1891 2012-01-12 08:04:46Z andrius 
;
_cod_original_sg_symbol_H-M P2(1)/c
_cod_database_code 7209051

loop_
_symmetry_equiv_pos_as_xyz
'x, y, z'
'-x, y+1/2, -z+1/2'
'-x, -y, -z'
'x, -y-1/2, z-1/2'

loop_
_atom_site_label
_atom_site_type_symbol
_atom_site_fract_x
_atom_site_fract_y
_atom_site_fract_z
_atom_site_U_iso_or_equiv
_atom_site_adp_type
_atom_site_occupancy
_atom_site_symmetry_multiplicity
_atom_site_calc_flag
_atom_site_refinement_flags
Co1 Co 1.0000 1.0000 0.5000 0.0253(2) Uani 1 2 d S
O1 O 1.27414(11) 0.77500(14) 0.39710(14) 0.0445(6) Uani 1 1 d .
O2 O 1.16400(12) 0.71063(15) 0.29637(15) 0.0521(7) Uani 1 1 d .
O3 O 0.72216(11) 0.70465(13) 0.22306(13) 0.0415(6) Uani 1 1 d .
O4 O 0.64095(10) 0.80218(13) 0.25188(13) 0.0406(5) Uani 1 1 d .
N1 N 1.17009(12) 0.98684(14) 0.54571(14) 0.0283(5) Uani 1 1 d .
N2 N 1.05636(12) 0.93305(14) 0.46833(13) 0.0266(5) Uani 1 1 d .
N3 N 0.96994(12) 0.84730(14) 0.37400(14) 0.0311(6) Uani 1 1 d .
N4 N 0.91922(11) 0.94490(14) 0.43021(13) 0.0270(5) Uani 1 1 d .
C1 C 1.12673(14) 0.93715(17) 0.49300(16) 0.0271(6) Uani 1 1 d .
C2 C 1.14879(15) 0.87950(17) 0.45027(17) 0.0303(6) Uani 1 1 d .
C3 C 1.21297(15) 0.85917(19) 0.45329(18) 0.0337(7) Uani 1 1 d .
H3 H 1.2530 0.8835 0.4890 0.040 Uiso 1 1 calc R
C4 C 1.21504(16) 0.8016(2) 0.40130(19) 0.0376(7) Uani 1 1 d .
C5 C 1.15467(16) 0.7654(2) 0.3462(2) 0.0396(8) Uani 1 1 d .
C6 C 1.09113(16) 0.7844(2) 0.34424(19) 0.0387(8) Uani 1 1 d .
H6 H 1.0511 0.7601 0.3086 0.046 Uiso 1 1 calc R
C7 C 1.08966(15) 0.84144(18) 0.39787(17) 0.0314(7) Uani 1 1 d .
C8 C 1.03309(15) 0.87446(17) 0.41154(16) 0.0292(6) Uani 1 1 d .
C9 C 0.91821(14) 0.87991(17) 0.38477(17) 0.0290(6) Uani 1 1 d .
C10 C 0.84885(15) 0.84965(18) 0.34528(17) 0.0319(7) Uani 1 1 d .
C11 C 0.82356(16) 0.78275(19) 0.29805(19) 0.0363(7) Uani 1 1 d .
H11 H 0.8525 0.7487 0.2863 0.044 Uiso 1 1 calc R
C12 C 0.75393(15) 0.76907(19) 0.26940(18) 0.0351(7) Uani 1 1 d .
C13 C 0.71026(15) 0.82234(19) 0.28519(18) 0.0349(7) Uani 1 1 d .
C14 C 0.73594(15) 0.88766(18) 0.33357(17) 0.0326(7) Uani 1 1 d .
H14 H 0.7071 0.9220 0.3451 0.039 Uiso 1 1 calc R
C15 C 0.80679(15) 0.90017(17) 0.36445(17) 0.0304(7) Uani 1 1 d .
C16 C 0.85206(14) 0.95862(17) 0.41919(16) 0.0283(6) Uani 1 1 d .
C17 C 1.33800(16) 0.7931(2) 0.4605(2) 0.0407(8) Uani 1 1 d .
C18 C 1.37308(17) 0.8592(2) 0.4516(2) 0.0437(8) Uani 1 1 d .
C19 C 1.43920(18) 0.8708(2) 0.5111(2) 0.0521(9) Uani 1 1 d .
H19 H 1.4650 0.9143 0.5082 0.063 Uiso 1 1 calc R
C20 C 1.46664(19) 0.8186(3) 0.5741(2) 0.0623(11) Uani 1 1 d .
H20 H 1.5113 0.8260 0.6122 0.075 Uiso 1 1 calc R
C21 C 1.4282(2) 0.7556(3) 0.5809(2) 0.0607(10) Uani 1 1 d .
H21 H 1.4471 0.7217 0.6244 0.073 Uiso 1 1 calc R
C22 C 1.36245(19) 0.7417(2) 0.5246(2) 0.0514(9) Uani 1 1 d .
C23 C 1.34055(19) 0.9138(2) 0.3810(2) 0.0511(9) Uani 1 1 d .
H23 H 1.2928 0.9220 0.3735 0.061 Uiso 1 1 calc R
C24 C 1.3376(2) 0.8768(3) 0.3049(2) 0.0609(10) Uani 1 1 d .
H24A H 1.3835 0.8675 0.3096 0.091 Uiso 1 1 calc R
H24B H 1.3142 0.9122 0.2612 0.091 Uiso 1 1 calc R
H24C H 1.3131 0.8273 0.2956 0.091 Uiso 1 1 calc R
C25 C 1.3739(2) 0.9959(2) 0.3938(3) 0.0656(12) Uani 1 1 d .
H25A H 1.3774 1.0172 0.4435 0.098 Uiso 1 1 calc R
H25B H 1.3463 1.0306 0.3513 0.098 Uiso 1 1 calc R
H25C H 1.4191 0.9915 0.3947 0.098 Uiso 1 1 calc R
C26 C 1.3170(2) 0.6749(3) 0.5311(3) 0.0660(11) Uani 1 1 d .
H26 H 1.2693 0.6922 0.5016 0.079 Uiso 1 1 calc R
C27 C 1.3264(4) 0.6603(4) 0.6160(4) 0.108(2) Uani 1 1 d .
H27A H 1.2918 0.6239 0.6161 0.163 Uiso 1 1 calc R
H27B H 1.3222 0.7097 0.6397 0.163 Uiso 1 1 calc R
H27C H 1.3712 0.6380 0.6460 0.163 Uiso 1 1 calc R
C28 C 1.3254(4) 0.6021(3) 0.4932(4) 0.102(2) Uani 1 1 d .
H28A H 1.3707 0.5811 0.5225 0.154 Uiso 1 1 calc R
H28B H 1.3191 0.6137 0.4397 0.154 Uiso 1 1 calc R
H28C H 1.2918 0.5638 0.4923 0.154 Uiso 1 1 calc R
C29 C 1.10481(17) 0.6762(2) 0.2382(2) 0.0445(8) Uani 1 1 d .
C30 C 1.0817(2) 0.6043(2) 0.2563(2) 0.0521(9) Uani 1 1 d .
C31 C 1.0221(2) 0.5715(2) 0.1966(2) 0.0553(10) Uani 1 1 d .
H31 H 1.0047 0.5239 0.2062 0.066 Uiso 1 1 calc R
C32 C 0.9896(2) 0.6084(2) 0.1249(2) 0.0524(9) Uani 1 1 d .
H32 H 0.9501 0.5857 0.0863 0.063 Uiso 1 1 calc R
C33 C 1.0140(2) 0.6778(2) 0.1090(2) 0.0522(9) Uani 1 1 d .
H33 H 0.9911 0.7013 0.0594 0.063 Uiso 1 1 calc R
C34 C 1.0725(2) 0.7149(2) 0.1654(2) 0.0501(9) Uani 1 1 d .
C35 C 1.1174(3) 0.5635(3) 0.3355(3) 0.0744(13) Uani 1 1 d .
H35 H 1.1606 0.5917 0.3656 0.089 Uiso 1 1 calc R
C36 C 1.1349(3) 0.4774(3) 0.3260(3) 0.0921(17) Uani 1 1 d .
H36A H 1.0933 0.4486 0.2962 0.138 Uiso 1 1 calc R
H36B H 1.1582 0.4536 0.3775 0.138 Uiso 1 1 calc R
H36C H 1.1642 0.4759 0.2982 0.138 Uiso 1 1 calc R
C37 C 1.0737(4) 0.5681(4) 0.3826(3) 0.114(2) Uani 1 1 d .
H37A H 1.0584 0.6218 0.3823 0.171 Uiso 1 1 calc R
H37B H 1.1006 0.5516 0.4365 0.171 Uiso 1 1 calc R
H37C H 1.0345 0.5337 0.3589 0.171 Uiso 1 1 calc R
C38 C 1.0986(2) 0.7921(3) 0.1469(3) 0.0663(11) Uani 1 1 d .
H38 H 1.1348 0.8115 0.1966 0.080 Uiso 1 1 calc R
C39 C 1.1310(4) 0.7788(4) 0.0893(4) 0.116(2) Uani 1 1 d .
H39A H 1.1658 0.7385 0.1098 0.173 Uiso 1 1 calc R
H39B H 1.1514 0.8274 0.0825 0.173 Uiso 1 1 calc R
H39C H 1.0963 0.7620 0.0390 0.173 Uiso 1 1 calc R
C40 C 1.0420(4) 0.8540(3) 0.1193(6) 0.142(3) Uani 1 1 d .
H40A H 1.0617 0.9056 0.1207 0.212 Uiso 1 1 calc R
H40B H 1.0185 0.8535 0.1539 0.212 Uiso 1 1 calc R
H40C H 1.0099 0.8421 0.0660 0.212 Uiso 1 1 calc R
C41 C 0.76395(16) 0.6397(2) 0.2252(2) 0.0413(8) Uani 1 1 d .
C42 C 0.7787(2) 0.5850(2) 0.2866(2) 0.0537(9) Uani 1 1 d .
C43 C 0.8153(2) 0.5179(3) 0.2826(3) 0.0683(12) Uani 1 1 d .
H43 H 0.8257 0.4792 0.3218 0.082 Uiso 1 1 calc R
C44 C 0.8365(2) 0.5071(2) 0.2225(3) 0.0682(13) Uani 1 1 d .
H44 H 0.8609 0.4616 0.2214 0.082 Uiso 1 1 calc R
C45 C 0.8218(2) 0.5638(2) 0.1637(3) 0.0564(10) Uani 1 1 d .
H45 H 0.8363 0.5558 0.1232 0.068 Uiso 1 1 calc R
C46 C 0.78570(18) 0.6324(2) 0.1639(2) 0.0464(8) Uani 1 1 d .
C47 C 0.7545(3) 0.6001(3) 0.3521(3) 0.0701(12) Uani 1 1 d .
H47 H 0.7619 0.6568 0.3653 0.084 Uiso 1 1 calc R
C48 C 0.7943(4) 0.5554(4) 0.4273(4) 0.111(2) Uani 1 1 d .
H48A H 0.7848 0.4996 0.4184 0.166 Uiso 1 1 calc R
H48B H 0.7810 0.5734 0.4682 0.166 Uiso 1 1 calc R
H48C H 0.8427 0.5646 0.4435 0.166 Uiso 1 1 calc R
C49 C 0.6767(3) 0.5847(3) 0.3239(3) 0.0825(14) Uani 1 1 d .
H49A H 0.6515 0.6162 0.2777 0.124 Uiso 1 1 calc R
H49B H 0.6628 0.5987 0.3655 0.124 Uiso 1 1 calc R
H49C H 0.6672 0.5294 0.3111 0.124 Uiso 1 1 calc R
C50 C 0.7707(2) 0.6961(3) 0.1012(2) 0.0589(10) Uani 1 1 d .
H50 H 0.7510 0.7414 0.1179 0.071 Uiso 1 1 calc R
C51 C 0.8334(4) 0.7254(5) 0.0939(6) 0.160(4) Uani 1 1 d .
H51A H 0.8641 0.6817 0.0999 0.240 Uiso 1 1 calc R
H51B H 0.8560 0.7642 0.1346 0.240 Uiso 1 1 calc R
H51C H 0.8208 0.7493 0.0426 0.240 Uiso 1 1 calc R
C52 C 0.7198(6) 0.6710(6) 0.0242(4) 0.186(5) Uani 1 1 d .
H52A H 0.7041 0.7164 -0.0103 0.279 Uiso 1 1 calc R
H52B H 0.6816 0.6470 0.0304 0.279 Uiso 1 1 calc R
H52C H 0.7402 0.6332 0.0014 0.279 Uiso 1 1 calc R
C53 C 0.59470(16) 0.8653(2) 0.2208(2) 0.0435(8) Uani 1 1 d .
C54 C 0.58457(19) 0.8944(2) 0.1464(2) 0.0543(10) Uani 1 1 d .
C55 C 0.5368(2) 0.9565(3) 0.1174(3) 0.0735(13) Uani 1 1 d .
H55 H 0.5289 0.9790 0.0684 0.088 Uiso 1 1 calc R
C56 C 0.5012(2) 0.9850(3) 0.1593(4) 0.0806(15) Uani 1 1 d .
H56 H 0.4701 1.0265 0.1387 0.097 Uiso 1 1 calc R
C57 C 0.5114(2) 0.9524(3) 0.2311(3) 0.0698(13) Uani 1 1 d .
H57 H 0.4868 0.9719 0.2587 0.084 Uiso 1 1 calc R
C58 C 0.55833(17) 0.8901(2) 0.2636(2) 0.0505(9) Uani 1 1 d .
C59 C 0.6223(2) 0.8617(3) 0.0997(2) 0.0612(10) Uani 1 1 d .
H59 H 0.6418 0.8103 0.1233 0.073 Uiso 1 1 calc R
C60 C 0.6816(3) 0.9146(3) 0.1076(3) 0.0861(15) Uani 1 1 d .
H60A H 0.7054 0.8922 0.0784 0.129 Uiso 1 1 calc R
H60B H 0.7126 0.9191 0.1627 0.129 Uiso 1 1 calc R
H60C H 0.6645 0.9663 0.0869 0.129 Uiso 1 1 calc R
C61 C 0.5752(3) 0.8467(4) 0.0143(3) 0.1006(18) Uani 1 1 d .
H61A H 0.5378 0.8133 0.0116 0.151 Uiso 1 1 calc R
H61B H 0.6003 0.8208 -0.0118 0.151 Uiso 1 1 calc R
H61C H 0.5573 0.8963 -0.0117 0.151 Uiso 1 1 calc R
C62 C 0.5672(2) 0.8478(3) 0.3385(2) 0.0670(12) Uani 1 1 d .
H62 H 0.6156 0.8320 0.3652 0.080 Uiso 1 1 calc R
C63 C 0.5249(3) 0.7727(4) 0.3185(3) 0.0902(17) Uani 1 1 d .
H63A H 0.4778 0.7852 0.2850 0.135 Uiso 1 1 calc R
H63B H 0.5273 0.7482 0.3666 0.135 Uiso 1 1 calc R
H63C H 0.5425 0.7366 0.2912 0.135 Uiso 1 1 calc R
C64 C 0.5514(3) 0.9000(5) 0.3966(3) 0.114(2) Uani 1 1 d .
H64A H 0.5035 0.9139 0.3736 0.172 Uiso 1 1 calc R
H64B H 0.5787 0.9476 0.4073 0.172 Uiso 1 1 calc R
H64C H 0.5622 0.8715 0.4453 0.172 Uiso 1 1 calc R
Cl1 Cl 0.74570(7) 0.09874(9) 0.26559(9) 0.0882(4) Uani 1 1 d .
Cl2 Cl 0.64219(9) 0.11288(11) 0.32621(9) 0.1051(5) Uani 1 1 d .
Cl3 Cl 0.61134(8) 0.15418(8) 0.16329(9) 0.0914(4) Uani 1 1 d .
C1S C 0.6586(2) 0.0918(3) 0.2434(3) 0.0663(11) Uani 1 1 d .
H1S H 0.6441 0.0369 0.2272 0.080 Uiso 1 1 calc R

loop_
_atom_site_aniso_label
_atom_site_aniso_U_11
_atom_site_aniso_U_22
_atom_site_aniso_U_33
_atom_site_aniso_U_23
_atom_site_aniso_U_13
_atom_site_aniso_U_12
Co1 0.0158(3) 0.0306(3) 0.0239(3) -0.0037(2) 0.0026(2) 0.0004(2)
O1 0.0242(12) 0.0595(15) 0.0485(13) -0.0178(11) 0.0139(11) 0.0022(10)
O2 0.0303(13) 0.0655(16) 0.0587(15) -0.0335(13) 0.0167(12) -0.0041(11)
O3 0.0267(12) 0.0417(13) 0.0471(13) -0.0175(10) 0.0063(10) -0.0069(9)
O4 0.0182(11) 0.0483(13) 0.0443(13) -0.0082(10) 0.0020(10) -0.0046(9)
N1 0.0182(12) 0.0344(13) 0.0272(12) -0.0028(10) 0.0043(11) 0.0002(10)
N2 0.0187(12) 0.0304(13) 0.0260(12) -0.0007(10) 0.0047(10) 0.0006(10)
N3 0.0203(13) 0.0355(14) 0.0322(13) -0.0080(11) 0.0055(11) -0.0031(10)
N4 0.0193(12) 0.0316(13) 0.0256(12) -0.0020(10) 0.0046(10) 0.0012(10)
C1 0.0201(14) 0.0310(15) 0.0263(14) 0.0008(12) 0.0056(12) 0.0007(12)
C2 0.0240(15) 0.0344(16) 0.0288(15) -0.0031(12) 0.0073(13) -0.0007(12)
C3 0.0199(15) 0.0429(18) 0.0334(16) -0.0077(13) 0.0060(13) -0.0037(13)
C4 0.0250(16) 0.0458(19) 0.0412(18) -0.0097(15) 0.0131(14) 0.0027(14)
C5 0.0305(17) 0.0466(19) 0.0420(18) -0.0171(15) 0.0152(15) -0.0021(14)
C6 0.0248(16) 0.0479(19) 0.0383(17) -0.0147(15) 0.0081(14) -0.0041(14)
C7 0.0241(15) 0.0366(16) 0.0304(15) -0.0067(13) 0.0083(13) -0.0010(12)
C8 0.0225(16) 0.0334(16) 0.0263(14) -0.0022(12) 0.0048(12) -0.0014(12)
C9 0.0205(15) 0.0334(16) 0.0270(14) -0.0033(12) 0.0037(12) -0.0011(12)
C10 0.0208(15) 0.0359(17) 0.0316(15) -0.0048(13) 0.0035(13) -0.0017(12)
C11 0.0247(16) 0.0396(18) 0.0395(17) -0.0085(14) 0.0082(14) -0.0009(13)
C12 0.0227(16) 0.0398(18) 0.0329(16) -0.0078(13) 0.0017(13) -0.0057(13)
C13 0.0196(15) 0.0430(18) 0.0335(16) -0.0027(14) 0.0024(13) -0.0038(13)
C14 0.0207(15) 0.0385(17) 0.0331(16) -0.0051(13) 0.0056(13) 0.0004(12)
C15 0.0223(15) 0.0354(16) 0.0270(15) -0.0028(12) 0.0037(12) -0.0013(12)
C16 0.0221(15) 0.0327(16) 0.0262(14) 0.0007(12) 0.0061(12) 0.0016(12)
C17 0.0225(16) 0.055(2) 0.0412(18) -0.0120(16) 0.0098(14) 0.0020(14)
C18 0.0283(17) 0.057(2) 0.0455(19) -0.0099(16) 0.0147(15) 0.0024(15)
C19 0.0309(19) 0.070(2) 0.053(2) -0.0098(19) 0.0154(18) -0.0060(17)
C20 0.030(2) 0.095(3) 0.050(2) -0.007(2) 0.0051(18) 0.005(2)
C21 0.044(2) 0.077(3) 0.053(2) 0.006(2) 0.0116(19) 0.014(2)
C22 0.040(2) 0.058(2) 0.051(2) -0.0013(18) 0.0147(18) 0.0087(17)
C23 0.037(2) 0.063(2) 0.049(2) -0.0035(18) 0.0138(17) 0.0043(17)
C24 0.055(2) 0.072(3) 0.054(2) 0.002(2) 0.021(2) 0.005(2)
C25 0.059(3) 0.058(3) 0.075(3) 0.002(2) 0.022(2) 0.0087(19)
C26 0.055(3) 0.061(3) 0.069(3) 0.007(2) 0.013(2) 0.000(2)
C27 0.153(6) 0.098(4) 0.113(5) -0.024(4) 0.094(5) -0.036(4)
C28 0.134(6) 0.082(4) 0.119(5) -0.020(3) 0.080(5) -0.021(3)
C29 0.0339(18) 0.050(2) 0.050(2) -0.0254(17) 0.0180(16) -0.0046(15)
C30 0.049(2) 0.059(2) 0.043(2) -0.0139(17) 0.0139(18) 0.0008(18)
C31 0.055(2) 0.056(2) 0.054(2) -0.0191(18) 0.021(2) -0.0153(19)
C32 0.046(2) 0.055(2) 0.047(2) -0.0192(18) 0.0105(18) -0.0098(18)
C33 0.053(2) 0.055(2) 0.043(2) -0.0173(17) 0.0147(18) -0.0018(18)
C34 0.050(2) 0.053(2) 0.048(2) -0.0180(17) 0.0209(18) -0.0038(17)
C35 0.079(3) 0.072(3) 0.054(2) -0.006(2) 0.009(2) -0.003(2)
C36 0.096(4) 0.090(4) 0.074(3) 0.010(3) 0.019(3) 0.029(3)
C37 0.185(7) 0.102(4) 0.069(3) 0.017(3) 0.068(4) 0.034(4)
C38 0.075(3) 0.059(3) 0.060(2) -0.014(2) 0.023(2) -0.018(2)
C39 0.178(7) 0.084(4) 0.132(5) -0.010(4) 0.111(6) -0.030(4)
C40 0.114(5) 0.052(3) 0.235(9) 0.013(4) 0.049(6) 0.002(3)
C41 0.0279(17) 0.0399(18) 0.0480(19) -0.0150(15) 0.0076(15) -0.0075(14)
C42 0.048(2) 0.047(2) 0.059(2) -0.0056(18) 0.0148(19) -0.0054(17)
C43 0.071(3) 0.050(2) 0.077(3) 0.002(2) 0.024(3) 0.001(2)
C44 0.061(3) 0.045(2) 0.097(4) -0.015(2) 0.031(3) 0.0015(18)
C45 0.043(2) 0.054(2) 0.071(3) -0.018(2) 0.023(2) -0.0037(18)
C46 0.0333(18) 0.049(2) 0.051(2) -0.0166(16) 0.0117(16) -0.0074(15)
C47 0.084(3) 0.066(3) 0.064(3) -0.001(2) 0.033(3) -0.004(2)
C48 0.133(6) 0.119(5) 0.084(4) 0.025(4) 0.049(4) 0.009(4)
C49 0.084(4) 0.084(3) 0.099(4) -0.007(3) 0.058(3) -0.011(3)
C50 0.051(2) 0.074(3) 0.051(2) -0.0038(19) 0.0203(19) 0.012(2)
C51 0.108(6) 0.142(7) 0.241(10) 0.112(7) 0.084(6) 0.014(5)
C52 0.244(11) 0.180(8) 0.059(4) 0.018(4) -0.014(5) -0.117(8)
C53 0.0197(16) 0.054(2) 0.0419(19) -0.0094(16) -0.0023(14) -0.0027(14)
C54 0.034(2) 0.063(2) 0.049(2) 0.0022(18) 0.0015(17) -0.0007(17)
C55 0.055(3) 0.075(3) 0.069(3) 0.015(2) 0.003(2) 0.010(2)
C56 0.044(3) 0.075(3) 0.100(4) 0.004(3) 0.008(3) 0.020(2)
C57 0.033(2) 0.087(3) 0.081(3) -0.019(3) 0.015(2) 0.009(2)
C58 0.0217(17) 0.069(2) 0.049(2) -0.0145(18) 0.0019(15) -0.0001(16)
C59 0.063(3) 0.069(3) 0.045(2) 0.0043(19) 0.016(2) -0.001(2)
C60 0.095(4) 0.087(4) 0.086(3) 0.005(3) 0.047(3) -0.011(3)
C61 0.100(4) 0.123(5) 0.060(3) -0.005(3) 0.015(3) 0.005(4)
C62 0.0286(19) 0.116(4) 0.050(2) -0.012(2) 0.0096(17) -0.001(2)
C63 0.057(3) 0.129(5) 0.074(3) 0.022(3) 0.016(3) -0.011(3)
C64 0.057(3) 0.212(8) 0.074(3) -0.034(4) 0.027(3) 0.015(4)
Cl1 0.0659(8) 0.1025(10) 0.0966(9) 0.0218(7) 0.0339(7) -0.0062(7)
Cl2 0.1113(12) 0.1334(13) 0.0892(9) -0.0400(9) 0.0601(9) -0.0278(10)
Cl3 0.0888(9) 0.0745(8) 0.0996(10) 0.0209(7) 0.0274(8) 0.0180(7)
C1S 0.071(3) 0.060(3) 0.072(3) -0.001(2) 0.033(2) -0.003(2)

loop_
_atom_type_symbol
_atom_type_description
_atom_type_scat_dispersion_real
_atom_type_scat_dispersion_imag
_atom_type_scat_source
C C 0.0033 0.0016 'International Tables Vol C Tables 4.2.6.8 and 6.1.1.4'
H H 0.0000 0.0000 'International Tables Vol C Tables 4.2.6.8 and 6.1.1.4'
N N 0.0061 0.0033 'International Tables Vol C Tables 4.2.6.8 and 6.1.1.4'
O O 0.0106 0.0060 'International Tables Vol C Tables 4.2.6.8 and 6.1.1.4'
Co Co 0.3494 0.9721 'International Tables Vol C Tables 4.2.6.8 and 6.1.1.4'
Cl Cl 0.1484 0.1585 'International Tables Vol C Tables 4.2.6.8 and 6.1.1.4'

loop_
_geom_angle_atom_site_label_1
_geom_angle_atom_site_label_2
_geom_angle_atom_site_label_3
_geom_angle
_geom_angle_site_symmetry_1
_geom_angle_site_symmetry_3
N2 Co1 N2 179.999(1) . 3_776
N2 Co1 N4 90.79(10) . .
N2 Co1 N4 89.21(10) 3_776 .
N2 Co1 N4 89.21(10) . 3_776
N2 Co1 N4 90.79(10) 3_776 3_776
N4 Co1 N4 179.999(1) . 3_776
C4 O1 C17 118.4(2) . .
C5 O2 C29 117.2(2) . .
C12 O3 C41 117.0(2) . .
C13 O4 C53 115.9(2) . .
C16 N1 C1 121.1(3) 3_776 .
C8 N2 C1 106.8(2) . .
C8 N2 Co1 125.68(19) . .
C1 N2 Co1 127.42(19) . .
C8 N3 C9 120.9(3) . .
C9 N4 C16 106.9(2) . .
C9 N4 Co1 125.46(19) . .
C16 N4 Co1 127.56(19) . .
N1 C1 N2 127.4(3) . .
N1 C1 C2 122.5(3) . .
N2 C1 C2 110.0(2) . .
C7 C2 C3 120.7(3) . .
C7 C2 C1 106.4(3) . .
C3 C2 C1 132.9(3) . .
C4 C3 C2 117.4(3) . .
C4 C3 H3 121.3 . .
C2 C3 H3 121.3 . .
O1 C4 C3 124.4(3) . .
O1 C4 C5 113.9(3) . .
C3 C4 C5 121.7(3) . .
O2 C5 C6 123.5(3) . .
O2 C5 C4 115.6(3) . .
C6 C5 C4 120.9(3) . .
C5 C6 C7 117.0(3) . .
C5 C6 H6 121.5 . .
C7 C6 H6 121.5 . .
C2 C7 C6 122.2(3) . .
C2 C7 C8 106.6(2) . .
C6 C7 C8 131.2(3) . .
N3 C8 N2 128.3(3) . .
N3 C8 C7 121.5(3) . .
N2 C8 C7 110.2(2) . .
N3 C9 N4 128.4(3) . .
N3 C9 C10 121.6(3) . .
N4 C9 C10 110.0(2) . .
C15 C10 C11 122.3(3) . .
C15 C10 C9 107.0(3) . .
C11 C10 C9 130.8(3) . .
C12 C11 C10 117.0(3) . .
C12 C11 H11 121.5 . .
C10 C11 H11 121.5 . .
O3 C12 C11 123.2(3) . .
O3 C12 C13 115.7(3) . .
C11 C12 C13 121.1(3) . .
C14 C13 O4 123.1(3) . .
C14 C13 C12 121.5(3) . .
O4 C13 C12 115.3(3) . .
C13 C14 C15 117.3(3) . .
C13 C14 H14 121.4 . .
C15 C14 H14 121.4 . .
C10 C15 C14 120.7(3) . .
C10 C15 C16 106.2(3) . .
C14 C15 C16 133.1(3) . .
N1 C16 N4 127.2(3) 3_776 .
N1 C16 C15 122.8(3) 3_776 .
N4 C16 C15 109.9(2) . .
C22 C17 C18 124.9(3) . .
C22 C17 O1 117.9(3) . .
C18 C17 O1 117.1(3) . .
C17 C18 C19 115.9(3) . .
C17 C18 C23 120.8(3) . .
C19 C18 C23 123.3(3) . .
C20 C19 C18 120.8(4) . .
C20 C19 H19 119.6 . .
C18 C19 H19 119.6 . .
C21 C20 C19 120.4(4) . .
C21 C20 H20 119.8 . .
C19 C20 H20 119.8 . .
C20 C21 C22 121.4(4) . .
C20 C21 H21 119.3 . .
C22 C21 H21 119.3 . .
C21 C22 C17 116.5(4) . .
C21 C22 C26 123.3(4) . .
C17 C22 C26 120.2(3) . .
C18 C23 C24 112.4(3) . .
C18 C23 C25 113.4(3) . .
C24 C23 C25 110.7(3) . .
C18 C23 H23 106.6 . .
C24 C23 H23 106.6 . .
C25 C23 H23 106.6 . .
C23 C24 H24A 109.5 . .
C23 C24 H24B 109.5 . .
H24A C24 H24B 109.5 . .
C23 C24 H24C 109.5 . .
H24A C24 H24C 109.5 . .
H24B C24 H24C 109.5 . .
C23 C25 H25A 109.5 . .
C23 C25 H25B 109.5 . .
H25A C25 H25B 109.5 . .
C23 C25 H25C 109.5 . .
H25A C25 H25C 109.5 . .
H25B C25 H25C 109.5 . .
C28 C26 C27 111.8(4) . .
C28 C26 C22 111.9(4) . .
C27 C26 C22 112.7(4) . .
C28 C26 H26 106.6 . .
C27 C26 H26 106.6 . .
C22 C26 H26 106.6 . .
C26 C27 H27A 109.5 . .
C26 C27 H27B 109.5 . .
H27A C27 H27B 109.5 . .
C26 C27 H27C 109.5 . .
H27A C27 H27C 109.5 . .
H27B C27 H27C 109.5 . .
C26 C28 H28A 109.5 . .
C26 C28 H28B 109.5 . .
H28A C28 H28B 109.5 . .
C26 C28 H28C 109.5 . .
H28A C28 H28C 109.5 . .
H28B C28 H28C 109.5 . .
C34 C29 C30 123.6(3) . .
C34 C29 O2 118.4(3) . .
C30 C29 O2 118.0(3) . .
C29 C30 C31 116.5(4) . .
C29 C30 C35 122.7(4) . .
C31 C30 C35 120.8(4) . .
C32 C31 C30 121.0(4) . .
C32 C31 H31 119.5 . .
C30 C31 H31 119.5 . .
C33 C32 C31 120.9(4) . .
C33 C32 H32 119.6 . .
C31 C32 H32 119.6 . .
C32 C33 C34 121.8(4) . .
C32 C33 H33 119.1 . .
C34 C33 H33 119.1 . .
C29 C34 C33 116.2(4) . .
C29 C34 C38 122.7(3) . .
C33 C34 C38 121.0(4) . .
C30 C35 C37 110.5(4) . .
C30 C35 C36 111.7(4) . .
C37 C35 C36 110.7(5) . .
C30 C35 H35 107.9 . .
C37 C35 H35 107.9 . .
C36 C35 H35 107.9 . .
C35 C36 H36A 109.5 . .
C35 C36 H36B 109.5 . .
H36A C36 H36B 109.5 . .
C35 C36 H36C 109.5 . .
H36A C36 H36C 109.5 . .
H36B C36 H36C 109.5 . .
C35 C37 H37A 109.5 . .
C35 C37 H37B 109.5 . .
H37A C37 H37B 109.5 . .
C35 C37 H37C 109.5 . .
H37A C37 H37C 109.5 . .
H37B C37 H37C 109.5 . .
C39 C38 C34 110.6(4) . .
C39 C38 C40 113.6(6) . .
C34 C38 C40 110.5(4) . .
C39 C38 H38 107.3 . .
C34 C38 H38 107.3 . .
C40 C38 H38 107.3 . .
C38 C39 H39A 109.5 . .
C38 C39 H39B 109.5 . .
H39A C39 H39B 109.5 . .
C38 C39 H39C 109.5 . .
H39A C39 H39C 109.5 . .
H39B C39 H39C 109.5 . .
C38 C40 H40A 109.5 . .
C38 C40 H40B 109.5 . .
H40A C40 H40B 109.5 . .
C38 C40 H40C 109.5 . .
H40A C40 H40C 109.5 . .
H40B C40 H40C 109.5 . .
C42 C41 C46 124.3(3) . .
C42 C41 O3 117.7(3) . .
C46 C41 O3 117.9(3) . .
C43 C42 C41 115.9(4) . .
C43 C42 C47 124.1(4) . .
C41 C42 C47 120.0(3) . .
C44 C43 C42 121.9(4) . .
C44 C43 H43 119.0 . .
C42 C43 H43 119.0 . .
C43 C44 C45 120.1(4) . .
C43 C44 H44 120.0 . .
C45 C44 H44 120.0 . .
C44 C45 C46 121.2(4) . .
C44 C45 H45 119.4 . .
C46 C45 H45 119.4 . .
C45 C46 C41 116.5(4) . .
C45 C46 C50 122.0(3) . .
C41 C46 C50 121.5(3) . .
C48 C47 C42 113.9(4) . .
C48 C47 C49 110.3(5) . .
C42 C47 C49 112.1(4) . .
C48 C47 H47 106.7 . .
C42 C47 H47 106.7 . .
C49 C47 H47 106.7 . .
C47 C48 H48A 109.5 . .
C47 C48 H48B 109.5 . .
H48A C48 H48B 109.5 . .
C47 C48 H48C 109.5 . .
H48A C48 H48C 109.5 . .
H48B C48 H48C 109.5 . .
C47 C49 H49A 109.5 . .
C47 C49 H49B 109.5 . .
H49A C49 H49B 109.5 . .
C47 C49 H49C 109.5 . .
H49A C49 H49C 109.5 . .
H49B C49 H49C 109.5 . .
C52 C50 C51 110.2(6) . .
C52 C50 C46 112.4(4) . .
C51 C50 C46 113.0(4) . .
C52 C50 H50 107.0 . .
C51 C50 H50 107.0 . .
C46 C50 H50 107.0 . .
C50 C51 H51A 109.5 . .
C50 C51 H51B 109.5 . .
H51A C51 H51B 109.5 . .
C50 C51 H51C 109.5 . .
H51A C51 H51C 109.5 . .
H51B C51 H51C 109.5 . .
C50 C52 H52A 109.5 . .
C50 C52 H52B 109.5 . .
H52A C52 H52B 109.5 . .
C50 C52 H52C 109.5 . .
H52A C52 H52C 109.5 . .
H52B C52 H52C 109.5 . .
C58 C53 C54 124.5(3) . .
C58 C53 O4 117.5(3) . .
C54 C53 O4 117.8(3) . .
C53 C54 C55 115.5(4) . .
C53 C54 C59 122.5(3) . .
C55 C54 C59 122.0(4) . .
C56 C55 C54 121.9(5) . .
C56 C55 H55 119.1 . .
C54 C55 H55 119.1 . .
C57 C56 C55 120.2(4) . .
C57 C56 H56 119.9 . .
C55 C56 H56 119.9 . .
C56 C57 C58 121.0(4) . .
C56 C57 H57 119.5 . .
C58 C57 H57 119.5 . .
C53 C58 C57 116.8(4) . .
C53 C58 C62 120.0(3) . .
C57 C58 C62 123.1(4) . .
C61 C59 C60 111.9(4) . .
C61 C59 C54 112.3(4) . .
C60 C59 C54 110.8(4) . .
C61 C59 H59 107.2 . .
C60 C59 H59 107.2 . .
C54 C59 H59 107.2 . .
C59 C60 H60A 109.5 . .
C59 C60 H60B 109.5 . .
H60A C60 H60B 109.5 . .
C59 C60 H60C 109.5 . .
H60A C60 H60C 109.5 . .
H60B C60 H60C 109.5 . .
C59 C61 H61A 109.5 . .
C59 C61 H61B 109.5 . .
H61A C61 H61B 109.5 . .
C59 C61 H61C 109.5 . .
H61A C61 H61C 109.5 . .
H61B C61 H61C 109.5 . .
C58 C62 C63 109.8(4) . .
C58 C62 C64 113.3(5) . .
C63 C62 C64 111.8(4) . .
C58 C62 H62 107.2 . .
C63 C62 H62 107.2 . .
C64 C62 H62 107.2 . .
C62 C63 H63A 109.5 . .
C62 C63 H63B 109.5 . .
H63A C63 H63B 109.5 . .
C62 C63 H63C 109.5 . .
H63A C63 H63C 109.5 . .
H63B C63 H63C 109.5 . .
C62 C64 H64A 109.5 . .
C62 C64 H64B 109.5 . .
H64A C64 H64B 109.5 . .
C62 C64 H64C 109.5 . .
H64A C64 H64C 109.5 . .
H64B C64 H64C 109.5 . .
Cl1 C1S Cl2 111.4(3) . .
Cl1 C1S Cl3 110.1(2) . .
Cl2 C1S Cl3 111.5(3) . .
Cl1 C1S H1S 107.9 . .
Cl2 C1S H1S 107.9 . .
Cl3 C1S H1S 107.9 . .

loop_
_geom_bond_atom_site_label_1
_geom_bond_atom_site_label_2
_geom_bond_distance
_geom_bond_site_symmetry_2
Co1 N2 1.908(2) .
Co1 N2 1.908(2) 3_776
Co1 N4 1.911(2) .
Co1 N4 1.911(2) 3_776
O1 C4 1.370(4) .
O1 C17 1.414(4) .
O2 C5 1.373(4) .
O2 C29 1.401(4) .
O3 C12 1.373(4) .
O3 C41 1.400(4) .
O4 C13 1.388(4) .
O4 C53 1.401(4) .
N1 C16 1.319(4) 3_776
N1 C1 1.325(4) .
N2 C8 1.374(4) .
N2 C1 1.378(4) .
N3 C8 1.316(4) .
N3 C9 1.319(4) .
N4 C9 1.373(4) .
N4 C16 1.381(4) .
C1 C2 1.447(4) .
C2 C7 1.388(4) .
C2 C3 1.390(4) .
C3 C4 1.377(4) .
C3 H3 0.9300 .
C4 C5 1.408(5) .
C5 C6 1.379(4) .
C6 C7 1.389(4) .
C6 H6 0.9300 .
C7 C8 1.443(4) .
C9 C10 1.445(4) .
C10 C15 1.384(4) .
C10 C11 1.389(4) .
C11 C12 1.375(4) .
C11 H11 0.9300 .
C12 C13 1.408(5) .
C13 C14 1.379(4) .
C14 C15 1.393(4) .
C14 H14 0.9300 .
C15 C16 1.454(4) .
C16 N1 1.319(4) 3_776
C17 C22 1.382(5) .
C17 C18 1.388(5) .
C18 C19 1.397(5) .
C18 C23 1.509(5) .
C19 C20 1.380(6) .
C19 H19 0.9300 .
C20 C21 1.377(6) .
C20 H20 0.9300 .
C21 C22 1.378(6) .
C21 H21 0.9300 .
C22 C26 1.521(6) .
C23 C24 1.514(5) .
C23 C25 1.526(6) .
C23 H23 0.9800 .
C24 H24A 0.9600 .
C24 H24B 0.9600 .
C24 H24C 0.9600 .
C25 H25A 0.9600 .
C25 H25B 0.9600 .
C25 H25C 0.9600 .
C26 C28 1.457(7) .
C26 C27 1.516(7) .
C26 H26 0.9800 .
C27 H27A 0.9600 .
C27 H27B 0.9600 .
C27 H27C 0.9600 .
C28 H28A 0.9600 .
C28 H28B 0.9600 .
C28 H28C 0.9600 .
C29 C34 1.393(5) .
C29 C30 1.397(5) .
C30 C31 1.405(5) .
C30 C35 1.507(6) .
C31 C32 1.365(6) .
C31 H31 0.9300 .
C32 C33 1.358(6) .
C32 H32 0.9300 .
C33 C34 1.399(5) .
C33 H33 0.9300 .
C34 C38 1.506(6) .
C35 C37 1.517(8) .
C35 C36 1.523(7) .
C35 H35 0.9800 .
C36 H36A 0.9600 .
C36 H36B 0.9600 .
C36 H36C 0.9600 .
C37 H37A 0.9600 .
C37 H37B 0.9600 .
C37 H37C 0.9600 .
C38 C39 1.505(7) .
C38 C40 1.514(8) .
C38 H38 0.9800 .
C39 H39A 0.9600 .
C39 H39B 0.9600 .
C39 H39C 0.9600 .
C40 H40A 0.9600 .
C40 H40B 0.9600 .
C40 H40C 0.9600 .
C41 C42 1.392(5) .
C41 C46 1.396(5) .
C42 C43 1.391(6) .
C42 C47 1.522(6) .
C43 C44 1.374(7) .
C43 H43 0.9300 .
C44 C45 1.380(6) .
C44 H44 0.9300 .
C45 C46 1.389(5) .
C45 H45 0.9300 .
C46 C50 1.512(6) .
C47 C48 1.496(7) .
C47 C49 1.543(7) .
C47 H47 0.9800 .
C48 H48A 0.9600 .
C48 H48B 0.9600 .
C48 H48C 0.9600 .
C49 H49A 0.9600 .
C49 H49B 0.9600 .
C49 H49C 0.9600 .
C50 C52 1.449(7) .
C50 C51 1.484(7) .
C50 H50 0.9800 .
C51 H51A 0.9600 .
C51 H51B 0.9600 .
C51 H51C 0.9600 .
C52 H52A 0.9600 .
C52 H52B 0.9600 .
C52 H52C 0.9600 .
C53 C58 1.381(5) .
C53 C54 1.389(5) .
C54 C55 1.402(6) .
C54 C59 1.507(6) .
C55 C56 1.375(7) .
C55 H55 0.9300 .
C56 C57 1.366(7) .
C56 H56 0.9300 .
C57 C58 1.401(6) .
C57 H57 0.9300 .
C58 C62 1.497(6) .
C59 C61 1.501(6) .
C59 C60 1.502(7) .
C59 H59 0.9800 .
C60 H60A 0.9600 .
C60 H60B 0.9600 .
C60 H60C 0.9600 .
C61 H61A 0.9600 .
C61 H61B 0.9600 .
C61 H61C 0.9600 .
C62 C63 1.508(7) .
C62 C64 1.527(7) .
C62 H62 0.9800 .
C63 H63A 0.9600 .
C63 H63B 0.9600 .
C63 H63C 0.9600 .
C64 H64A 0.9600 .
C64 H64B 0.9600 .
C64 H64C 0.9600 .
Cl1 C1S 1.734(5) .
Cl2 C1S 1.740(5) .
Cl3 C1S 1.753(5) .
C1S H1S 0.9800 .

loop_
_geom_torsion_atom_site_label_1
_geom_torsion_atom_site_label_2
_geom_torsion_atom_site_label_3
_geom_torsion_atom_site_label_4
_geom_torsion
_geom_torsion_site_symmetry_1
_geom_torsion_site_symmetry_4
N2 Co1 N2 C8 170(26) 3_776 .
N4 Co1 N2 C8 3.0(2) . .
N4 Co1 N2 C8 -177.0(2) 3_776 .
N2 Co1 N2 C1 -15(26) 3_776 .
N4 Co1 N2 C1 178.0(2) . .
N4 Co1 N2 C1 -2.0(2) 3_776 .
N2 Co1 N4 C9 3.2(2) . .
N2 Co1 N4 C9 -176.8(2) 3_776 .
N4 Co1 N4 C9 -175(8) 3_776 .
N2 Co1 N4 C16 178.8(2) . .
N2 Co1 N4 C16 -1.2(2) 3_776 .
N4 Co1 N4 C16 1(8) 3_776 .
C16 N1 C1 N2 -1.1(5) 3_776 .
C16 N1 C1 C2 176.6(3) 3_776 .
C8 N2 C1 N1 178.1(3) . .
Co1 N2 C1 N1 2.3(4) . .
C8 N2 C1 C2 0.2(3) . .
Co1 N2 C1 C2 -175.59(19) . .
N1 C1 C2 C7 -176.9(3) . .
N2 C1 C2 C7 1.2(3) . .
N1 C1 C2 C3 2.8(5) . .
N2 C1 C2 C3 -179.1(3) . .
C7 C2 C3 C4 1.5(5) . .
C1 C2 C3 C4 -178.2(3) . .
C17 O1 C4 C3 15.2(5) . .
C17 O1 C4 C5 -165.6(3) . .
C2 C3 C4 O1 -179.8(3) . .
C2 C3 C4 C5 1.0(5) . .
C29 O2 C5 C6 3.6(5) . .
C29 O2 C5 C4 -177.0(3) . .
O1 C4 C5 O2 -1.1(5) . .
C3 C4 C5 O2 178.2(3) . .
O1 C4 C5 C6 178.4(3) . .
C3 C4 C5 C6 -2.4(5) . .
O2 C5 C6 C7 -179.5(3) . .
C4 C5 C6 C7 1.1(5) . .
C3 C2 C7 C6 -2.8(5) . .
C1 C2 C7 C6 177.0(3) . .
C3 C2 C7 C8 178.3(3) . .
C1 C2 C7 C8 -2.0(3) . .
C5 C6 C7 C2 1.4(5) . .
C5 C6 C7 C8 -179.9(3) . .
C9 N3 C8 N2 4.6(5) . .
C9 N3 C8 C7 -177.5(3) . .
C1 N2 C8 N3 176.6(3) . .
Co1 N2 C8 N3 -7.5(4) . .
C1 N2 C8 C7 -1.5(3) . .
Co1 N2 C8 C7 174.40(19) . .
C2 C7 C8 N3 -176.0(3) . .
C6 C7 C8 N3 5.1(5) . .
C2 C7 C8 N2 2.2(3) . .
C6 C7 C8 N2 -176.6(3) . .
C8 N3 C9 N4 3.0(5) . .
C8 N3 C9 C10 -178.6(3) . .
C16 N4 C9 N3 176.8(3) . .
Co1 N4 C9 N3 -6.9(4) . .
C16 N4 C9 C10 -1.7(3) . .
Co1 N4 C9 C10 174.66(19) . .
N3 C9 C10 C15 -175.6(3) . .
N4 C9 C10 C15 3.0(3) . .
N3 C9 C10 C11 6.1(5) . .
N4 C9 C10 C11 -175.3(3) . .
C15 C10 C11 C12 1.1(5) . .
C9 C10 C11 C12 179.2(3) . .
C41 O3 C12 C11 19.4(5) . .
C41 O3 C12 C13 -161.7(3) . .
C10 C11 C12 O3 -179.0(3) . .
C10 C11 C12 C13 2.2(5) . .
C53 O4 C13 C14 42.7(4) . .
C53 O4 C13 C12 -140.3(3) . .
O3 C12 C13 C14 177.3(3) . .
C11 C12 C13 C14 -3.8(5) . .
O3 C12 C13 O4 0.2(4) . .
C11 C12 C13 O4 179.1(3) . .
O4 C13 C14 C15 178.7(3) . .
C12 C13 C14 C15 1.8(5) . .
C11 C10 C15 C14 -3.0(5) . .
C9 C10 C15 C14 178.5(3) . .
C11 C10 C15 C16 175.5(3) . .
C9 C10 C15 C16 -2.9(3) . .
C13 C14 C15 C10 1.5(4) . .
C13 C14 C15 C16 -176.6(3) . .
C9 N4 C16 N1 176.8(3) . 3_776
Co1 N4 C16 N1 0.6(4) . 3_776
C9 N4 C16 C15 -0.2(3) . .
Co1 N4 C16 C15 -176.43(19) . .
C10 C15 C16 N1 -175.1(3) . 3_776
C14 C15 C16 N1 3.2(5) . 3_776
C10 C15 C16 N4 2.0(3) . .
C14 C15 C16 N4 -179.7(3) . .
C4 O1 C17 C22 87.3(4) . .
C4 O1 C17 C18 -96.0(4) . .
C22 C17 C18 C19 3.1(5) . .
O1 C17 C18 C19 -173.3(3) . .
C22 C17 C18 C23 -177.4(3) . .
O1 C17 C18 C23 6.2(4) . .
C17 C18 C19 C20 0.1(5) . .
C23 C18 C19 C20 -179.4(3) . .
C18 C19 C20 C21 -2.3(6) . .
C19 C20 C21 C22 1.6(6) . .
C20 C21 C22 C17 1.4(6) . .
C20 C21 C22 C26 -177.5(4) . .
C18 C17 C22 C21 -3.8(5) . .
O1 C17 C22 C21 172.6(3) . .
C18 C17 C22 C26 175.1(3) . .
O1 C17 C22 C26 -8.5(5) . .
C17 C18 C23 C24 -73.0(4) . .
C19 C18 C23 C24 106.5(4) . .
C17 C18 C23 C25 160.4(3) . .
C19 C18 C23 C25 -20.0(5) . .
C21 C22 C26 C28 -90.9(5) . .
C17 C22 C26 C28 90.3(5) . .
C21 C22 C26 C27 36.1(6) . .
C17 C22 C26 C27 -142.7(4) . .
C5 O2 C29 C34 87.4(4) . .
C5 O2 C29 C30 -93.0(4) . .
C34 C29 C30 C31 -0.6(5) . .
O2 C29 C30 C31 179.9(3) . .
C34 C29 C30 C35 -179.9(4) . .
O2 C29 C30 C35 0.5(5) . .
C29 C30 C31 C32 0.4(5) . .
C35 C30 C31 C32 179.8(4) . .
C30 C31 C32 C33 0.3(6) . .
C31 C32 C33 C34 -0.9(6) . .
C30 C29 C34 C33 0.0(5) . .
O2 C29 C34 C33 179.5(3) . .
C30 C29 C34 C38 -179.6(4) . .
O2 C29 C34 C38 -0.1(5) . .
C32 C33 C34 C29 0.8(5) . .
C32 C33 C34 C38 -179.6(4) . .
C29 C30 C35 C37 109.7(5) . .
C31 C30 C35 C37 -69.6(6) . .
C29 C30 C35 C36 -126.6(5) . .
C31 C30 C35 C36 54.1(6) . .
C29 C34 C38 C39 107.3(5) . .
C33 C34 C38 C39 -72.3(6) . .
C29 C34 C38 C40 -126.0(5) . .
C33 C34 C38 C40 54.4(6) . .
C12 O3 C41 C42 83.9(4) . .
C12 O3 C41 C46 -98.7(3) . .
C46 C41 C42 C43 -2.6(5) . .
O3 C41 C42 C43 174.6(3) . .
C46 C41 C42 C47 177.9(3) . .
O3 C41 C42 C47 -4.9(5) . .
C41 C42 C43 C44 1.1(6) . .
C47 C42 C43 C44 -179.5(4) . .
C42 C43 C44 C45 0.1(7) . .
C43 C44 C45 C46 0.2(7) . .
C44 C45 C46 C41 -1.6(5) . .
C44 C45 C46 C50 178.4(4) . .
C42 C41 C46 C45 2.9(5) . .
O3 C41 C46 C45 -174.3(3) . .
C42 C41 C46 C50 -177.1(3) . .
O3 C41 C46 C50 5.7(5) . .
C43 C42 C47 C48 22.2(7) . .
C41 C42 C47 C48 -158.4(5) . .
C43 C42 C47 C49 -103.8(5) . .
C41 C42 C47 C49 75.6(5) . .
C45 C46 C50 C52 71.0(7) . .
C41 C46 C50 C52 -109.1(7) . .
C45 C46 C50 C51 -54.5(7) . .
C41 C46 C50 C51 125.4(6) . .
C13 O4 C53 C58 -105.9(3) . .
C13 O4 C53 C54 79.1(4) . .
C58 C53 C54 C55 4.1(6) . .
O4 C53 C54 C55 178.7(3) . .
C58 C53 C54 C59 -175.9(4) . .
O4 C53 C54 C59 -1.3(5) . .
C53 C54 C55 C56 -1.6(6) . .
C59 C54 C55 C56 178.4(4) . .
C54 C55 C56 C57 -0.5(8) . .
C55 C56 C57 C58 0.4(7) . .
C54 C53 C58 C57 -4.3(5) . .
O4 C53 C58 C57 -178.9(3) . .
C54 C53 C58 C62 172.4(4) . .
O4 C53 C58 C62 -2.3(5) . .
C56 C57 C58 C53 1.8(6) . .
C56 C57 C58 C62 -174.7(4) . .
C53 C54 C59 C61 133.7(4) . .
C55 C54 C59 C61 -46.3(6) . .
C53 C54 C59 C60 -100.3(5) . .
C55 C54 C59 C60 79.6(5) . .
C53 C58 C62 C63 -80.0(5) . .
C57 C58 C62 C63 96.4(5) . .
C53 C58 C62 C64 154.2(4) . .
C57 C58 C62 C64 -29.4(6) . .
